data_4341379
loop_
_publ_author_name
'Zhou, You-Yun'
'Hartline, Douglas R.'
'Steiman, Talia J.'
'Fanwick, Phillip E.'
'Uyeda, Christopher'

_publ_section_title
;
 Dinuclear nickel complexes in five States of oxidation using a
 redox-active ligand.
;
_journal_issue 21
_journal_name_full 'Inorganic chemistry'
_journal_page_first 11770
_journal_page_last 11777
_journal_paper_doi 10.1021/ic5020785
_journal_volume 53
_journal_year 2014
_chemical_formula_moiety 'C40 H50 Br2 N6 Ni2,F6 P1,0.795(C4 H10 O1)'
_chemical_formula_sum 'C43.18 H57.95 Br2 F6 N6 Ni2 O0.79 P'
_chemical_formula_weight 1095.91
_chemical_name_systematic
;
 ?
;
_space_group_crystal_system monoclinic
_space_group_IT_number 14
_space_group_name_Hall '-P 2yn'
_space_group_name_H-M_alt 'P 1 21/n 1'
_symmetry_space_group_name_Hall '-P 2yn'
_symmetry_space_group_name_H-M 'P 1 21/n 1'
_atom_sites_solution_hydrogens geom
_atom_sites_solution_primary iterative
_atom_sites_solution_secondary difmap
_audit_creation_method SHELXL-2014
_cell_angle_alpha 90
_cell_angle_beta 100.166(3)
_cell_angle_gamma 90
_cell_formula_units_Z 4
_cell_length_a 10.6267(3)
_cell_length_b 31.1603(9)
_cell_length_c 15.8194(5)
_cell_measurement_reflns_used 30853
_cell_measurement_temperature 200(2)
_cell_measurement_theta_max 66.594
_cell_measurement_theta_min 4.870
_cell_volume 5156.1(3)
_computing_cell_refinement 'HKL3000 (Otwinowski & Minor, 1997)'
_computing_data_collection 'Crystal Clear(Rigaku 2001)'
_computing_data_reduction 'HKL3000 (Otwinowski & Minor, 1997)'
_computing_publication_material 'local programs'
_computing_structure_refinement 'SHELXL-2014 (Sheldrick, 2014)'
_computing_structure_solution 'SHELXT (Sheldrick)'
_diffrn_ambient_temperature 200(2)
_diffrn_measured_fraction_theta_full 0.903
_diffrn_measured_fraction_theta_max 0.923
_diffrn_measurement_details
;
Data were collected on a Rigaku Rapid which has a quarter 
chi circle and a 200 degree curved image plate at a fixed 
distance of 127.4mm.  Strategy was optimized using the 
CrystalClear software.  The completeness is the best 
that can be obtained with this geometry. The missing data are not 
cusp data but mostly high angle data.
Also the use of HKL3000/SCALEPACK lowers the number 
of observed data as inconsistent equivalents are removed 
from the data set and not included in the collected total.
;
_diffrn_measurement_device_type 'Rigaku Rapid II'
_diffrn_measurement_method \w
_diffrn_radiation_type CuK\a
_diffrn_radiation_wavelength 1.54178
_diffrn_reflns_av_R_equivalents 0.032
_diffrn_reflns_av_unetI/netI 0.0196
_diffrn_reflns_Laue_measured_fraction_max 0.923
_diffrn_reflns_limit_h_max 13
_diffrn_reflns_limit_h_min 0
_diffrn_reflns_limit_k_max 37
_diffrn_reflns_limit_k_min 0
_diffrn_reflns_limit_l_max 19
_diffrn_reflns_limit_l_min -19
_diffrn_reflns_number 30853
_diffrn_reflns_point_group_measured_fraction_full 0.903
_diffrn_reflns_point_group_measured_fraction_max 0.923
_diffrn_reflns_theta_full 67.679
_diffrn_reflns_theta_max 66.594
_diffrn_reflns_theta_min 4.870
_diffrn_source 'microfocus source'
_exptl_absorpt_coefficient_mu 3.505
_exptl_absorpt_correction_T_max 0.704
_exptl_absorpt_correction_T_min 0.001
_exptl_absorpt_correction_type multi-scan
_exptl_absorpt_process_details 'SCALEPACK (Otwinowski & Minor, 1997)'
_exptl_crystal_colour blue
_exptl_crystal_density_diffrn 1.412
_exptl_crystal_description platelet
_exptl_crystal_F_000 2241
_exptl_crystal_size_max 0.250
_exptl_crystal_size_mid 0.180
_exptl_crystal_size_min 0.100
_refine_diff_density_max 0.488
_refine_diff_density_min -0.597
_refine_diff_density_rms 0.096
_refine_ls_extinction_method none
_refine_ls_goodness_of_fit_ref 1.068
_refine_ls_hydrogen_treatment constr
_refine_ls_matrix_type full
_refine_ls_number_parameters 574
_refine_ls_number_reflns 8415
_refine_ls_number_restraints 1
_refine_ls_restrained_S_all 1.067
_refine_ls_R_factor_all 0.0634
_refine_ls_R_factor_gt 0.0544
_refine_ls_shift/su_max 0.001
_refine_ls_shift/su_mean 0.000
_refine_ls_structure_factor_coef Fsqd
_refine_ls_weighting_details 'w=1/[\s^2^(Fo^2^)+(0.0927P)^2^+10.9187P] where P=(Fo^2^+2Fc^2^)/3'
_refine_ls_weighting_scheme calc
_refine_ls_wR_factor_gt 0.1590
_refine_ls_wR_factor_ref 0.1751
_reflns_Friedel_coverage 0.000
_reflns_number_gt 7324
_reflns_number_total 8415
_reflns_threshold_expression 'I > 2\s(I)'
_cod_data_source_file ic5020785_si_002.cif
_cod_data_source_block CU017
_cod_depositor_comments 'Adding full bibliography for 4341373--4341379.cif.'
_cod_database_code 4341379
_shelx_space_group_comment
;
The symmetry employed for this shelxl refinement is uniquely defined
by the following loop, which should always be used as a source of
symmetry information in preference to the above space-group names.
They are only intended as comments.
;
_shelx_estimated_absorpt_t_min 0.474
_shelx_estimated_absorpt_t_max 0.721
_shelxl_version_number 2014-3

loop_
_space_group_symop_operation_xyz
'x, y, z'
'-x+1/2, y+1/2, -z+1/2'
'-x, -y, -z'
'x-1/2, -y-1/2, z-1/2'

loop_
_atom_site_label
_atom_site_type_symbol
_atom_site_fract_x
_atom_site_fract_y
_atom_site_fract_z
_atom_site_U_iso_or_equiv
_atom_site_adp_type
_atom_site_occupancy
_atom_site_site_symmetry_order
_atom_site_calc_flag
_atom_site_refinement_flags_posn
_atom_site_refinement_flags_adp
_atom_site_refinement_flags_occupancy
Br1 Br 0.11498(5) 0.31316(2) 0.28486(3) 0.05255(17) Uani 1 1 d . . .
Br2 Br -0.15785(5) 0.41533(2) 0.29791(3) 0.05280(17) Uani 1 1 d . . .
Ni1 Ni -0.10982(7) 0.33993(2) 0.25573(5) 0.0453(2) Uani 1 1 d . . .
Ni2 Ni 0.06642(7) 0.38626(2) 0.33636(5) 0.0438(2) Uani 1 1 d . . .
P1 P 0.1966(2) 0.37572(6) 0.86272(11) 0.0870(6) Uani 1 1 d . . .
F1 F 0.3049(7) 0.39588(18) 0.9273(3) 0.143(2) Uani 1 1 d . . .
F2 F 0.0719(4) 0.35991(14) 0.8033(2) 0.0904(11) Uani 1 1 d . . .
F3 F 0.1611(5) 0.34575(19) 0.9362(3) 0.134(2) Uani 1 1 d . . .
F4 F 0.1122(7) 0.41426(17) 0.8924(4) 0.145(2) Uani 1 1 d . . .
F5 F 0.2333(5) 0.40416(16) 0.7870(2) 0.1027(14) Uani 1 1 d . . .
F6 F 0.2822(5) 0.33773(17) 0.8386(4) 0.1266(17) Uani 1 1 d . . .
O999 O -0.3221(11) 0.3619(5) -0.1917(9) 0.179(5) Uani 0.795(10) 1 d . . P
N1 N -0.2536(4) 0.29665(12) 0.2212(2) 0.0463(9) Uani 1 1 d . . .
N2 N 0.1937(4) 0.41774(11) 0.4283(2) 0.0435(8) Uani 1 1 d . . .
N3 N 0.1258(4) 0.41450(13) 0.2360(3) 0.0516(10) Uani 1 1 d . . .
N4 N -0.1049(4) 0.35668(14) 0.1339(3) 0.0557(10) Uani 1 1 d . . .
N11 N -0.1376(4) 0.31856(11) 0.3720(2) 0.0435(8) Uani 1 1 d . . .
N17 N 0.0197(3) 0.36237(11) 0.4455(2) 0.0418(8) Uani 1 1 d . . .
C1 C 0.1579(6) 0.42973(17) 0.1788(4) 0.0594(13) Uani 1 1 d . . .
C2 C 0.1990(9) 0.4494(3) 0.1054(5) 0.107(3) Uani 1 1 d . . .
H2A H 0.1965 0.4281 0.0596 0.160 Uiso 1 1 calc R U .
H2B H 0.2866 0.4602 0.1223 0.160 Uiso 1 1 calc R U .
H2C H 0.1419 0.4733 0.0848 0.160 Uiso 1 1 calc R U .
C3 C -0.1107(6) 0.3634(2) 0.0648(4) 0.0695(15) Uani 1 1 d . . .
C4 C -0.1242(13) 0.3713(4) -0.0276(5) 0.153(5) Uani 1 1 d . . .
H4A H -0.1669 0.3468 -0.0592 0.230 Uiso 1 1 calc R U .
H4B H -0.0394 0.3752 -0.0428 0.230 Uiso 1 1 calc R U .
H4C H -0.1753 0.3973 -0.0426 0.230 Uiso 1 1 calc R U .
C7 C -0.2950(4) 0.27732(14) 0.2832(3) 0.0461(10) Uani 1 1 d . . .
C8 C 0.1844(5) 0.41016(15) 0.5070(3) 0.0472(11) Uani 1 1 d . . .
C11 C -0.2279(4) 0.28879(14) 0.3709(3) 0.0463(10) Uani 1 1 d . . .
C12 C -0.2558(5) 0.27068(16) 0.4471(3) 0.0519(11) Uani 1 1 d . . .
H12 H -0.3170 0.2483 0.4446 0.062 Uiso 1 1 calc R U .
C13 C -0.1946(5) 0.28543(16) 0.5238(3) 0.0537(12) Uani 1 1 d . . .
H13 H -0.2150 0.2740 0.5755 0.064 Uiso 1 1 calc R U .
C14 C -0.1006(4) 0.31769(16) 0.5274(3) 0.0483(11) Uani 1 1 d . . .
C15 C -0.0346(5) 0.33684(16) 0.6040(3) 0.0524(11) Uani 1 1 d . . .
H15 H -0.0548 0.3290 0.6581 0.063 Uiso 1 1 calc R U .
C16 C 0.0573(5) 0.36648(16) 0.5993(3) 0.0521(11) Uani 1 1 d . . .
H16 H 0.1036 0.3791 0.6502 0.063 Uiso 1 1 calc R U .
C17 C 0.0835(4) 0.37842(15) 0.5185(3) 0.0461(10) Uani 1 1 d . . .
C18 C -0.0726(4) 0.33288(14) 0.4482(3) 0.0446(10) Uani 1 1 d . . .
C21 C -0.3119(5) 0.28808(15) 0.1328(3) 0.0504(11) Uani 1 1 d . . .
C22 C -0.2490(5) 0.26006(17) 0.0857(4) 0.0573(12) Uani 1 1 d . . .
C23 C -0.3047(6) 0.25256(19) -0.0002(4) 0.0674(15) Uani 1 1 d . . .
H23 H -0.2655 0.2330 -0.0335 0.081 Uiso 1 1 calc R U .
C24 C -0.4155(6) 0.2733(2) -0.0368(4) 0.0739(17) Uani 1 1 d . . .
H24 H -0.4524 0.2677 -0.0949 0.089 Uiso 1 1 calc R U .
C25 C -0.4724(6) 0.30173(19) 0.0098(4) 0.0639(14) Uani 1 1 d . . .
H25 H -0.5477 0.3162 -0.0168 0.077 Uiso 1 1 calc R U .
C26 C -0.4224(5) 0.31006(17) 0.0964(3) 0.0544(12) Uani 1 1 d . . .
C31 C 0.2910(4) 0.44512(15) 0.4050(3) 0.0462(10) Uani 1 1 d . . .
C32 C 0.4140(5) 0.42894(16) 0.4077(3) 0.0491(11) Uani 1 1 d . . .
C33 C 0.5012(5) 0.45415(19) 0.3735(4) 0.0634(14) Uani 1 1 d . . .
H33 H 0.5856 0.4439 0.3741 0.076 Uiso 1 1 calc R U .
C34 C 0.4660(6) 0.4940(2) 0.3387(4) 0.0686(15) Uani 1 1 d . . .
H34 H 0.5258 0.5107 0.3148 0.082 Uiso 1 1 calc R U .
C35 C 0.3441(6) 0.50959(18) 0.3384(4) 0.0663(15) Uani 1 1 d . . .
H35 H 0.3213 0.5371 0.3149 0.080 Uiso 1 1 calc R U .
C36 C 0.2548(5) 0.48559(15) 0.3720(3) 0.0524(11) Uani 1 1 d . . .
C71 C -0.4039(5) 0.24648(17) 0.2728(4) 0.0601(13) Uani 1 1 d . . .
H71A H -0.4751 0.2592 0.2958 0.090 Uiso 1 1 calc R U .
H71B H -0.3766 0.2199 0.3040 0.090 Uiso 1 1 calc R U .
H71C H -0.4315 0.2400 0.2117 0.090 Uiso 1 1 calc R U .
C81 C 0.2659(5) 0.42957(18) 0.5837(3) 0.0573(12) Uani 1 1 d . . .
H81A H 0.3252 0.4502 0.5651 0.086 Uiso 1 1 calc R U .
H81B H 0.3145 0.4069 0.6181 0.086 Uiso 1 1 calc R U .
H81C H 0.2117 0.4444 0.6185 0.086 Uiso 1 1 calc R U .
C221 C -0.1491(7) 0.1895(2) 0.1330(6) 0.093(2) Uani 1 1 d . . .
H22A H -0.2103 0.1851 0.1719 0.139 Uiso 1 1 calc R U .
H22B H -0.0682 0.1753 0.1566 0.139 Uiso 1 1 calc R U .
H22C H -0.1836 0.1772 0.0766 0.139 Uiso 1 1 calc R U .
C222 C -0.1259(5) 0.23740(18) 0.1236(4) 0.0663(15) Uani 1 1 d . . .
H222 H -0.0964 0.2493 0.1825 0.080 Uiso 1 1 calc R U .
C223 C -0.0195(6) 0.2450(2) 0.0715(5) 0.089(2) Uani 1 1 d . . .
H22D H -0.0443 0.2325 0.0141 0.134 Uiso 1 1 calc R U .
H22E H 0.0596 0.2315 0.1007 0.134 Uiso 1 1 calc R U .
H22F H -0.0057 0.2759 0.0662 0.134 Uiso 1 1 calc R U .
C261 C -0.6309(6) 0.3332(2) 0.1386(4) 0.0762(17) Uani 1 1 d . . .
H26A H -0.6728 0.3369 0.0788 0.114 Uiso 1 1 calc R U .
H26B H -0.6674 0.3534 0.1752 0.114 Uiso 1 1 calc R U .
H26C H -0.6443 0.3037 0.1570 0.114 Uiso 1 1 calc R U .
C262 C -0.4879(5) 0.34166(19) 0.1464(3) 0.0622(14) Uani 1 1 d . . .
H262 H -0.4485 0.3387 0.2084 0.075 Uiso 1 1 calc R U .
C263 C -0.4645(7) 0.3875(2) 0.1195(4) 0.0792(17) Uani 1 1 d . . .
H26D H -0.3723 0.3925 0.1258 0.119 Uiso 1 1 calc R U .
H26E H -0.5014 0.4076 0.1560 0.119 Uiso 1 1 calc R U .
H26F H -0.5047 0.3917 0.0594 0.119 Uiso 1 1 calc R U .
C321 C 0.4738(6) 0.3539(2) 0.3726(4) 0.0737(16) Uani 1 1 d . . .
H32A H 0.3947 0.3522 0.3302 0.110 Uiso 1 1 calc R U .
H32B H 0.4954 0.3254 0.3972 0.110 Uiso 1 1 calc R U .
H32C H 0.5433 0.3643 0.3447 0.110 Uiso 1 1 calc R U .
C322 C 0.4551(5) 0.38468(17) 0.4433(3) 0.0531(12) Uani 1 1 d . . .
H322 H 0.3845 0.3731 0.4709 0.064 Uiso 1 1 calc R U .
C323 C 0.5755(6) 0.3864(2) 0.5121(4) 0.0791(18) Uani 1 1 d . . .
H32D H 0.5938 0.3577 0.5367 0.119 Uiso 1 1 calc R U .
H32E H 0.5622 0.4064 0.5575 0.119 Uiso 1 1 calc R U .
H32F H 0.6478 0.3962 0.4862 0.119 Uiso 1 1 calc R U .
C361 C 0.0676(7) 0.5298(2) 0.2951(5) 0.090(2) Uani 1 1 d . . .
H36A H -0.0229 0.5358 0.2951 0.135 Uiso 1 1 calc R U .
H36B H 0.0761 0.5136 0.2433 0.135 Uiso 1 1 calc R U .
H36C H 0.1147 0.5569 0.2960 0.135 Uiso 1 1 calc R U .
C362 C 0.1219(5) 0.50351(17) 0.3744(4) 0.0634(14) Uani 1 1 d . . .
H362 H 0.0634 0.4786 0.3769 0.076 Uiso 1 1 calc R U .
C363 C 0.1240(6) 0.5300(2) 0.4560(4) 0.0760(17) Uani 1 1 d . . .
H36D H 0.1643 0.5133 0.5060 0.114 Uiso 1 1 calc R U .
H36E H 0.0362 0.5373 0.4619 0.114 Uiso 1 1 calc R U .
H36F H 0.1727 0.5565 0.4523 0.114 Uiso 1 1 calc R U .
C996 C -0.4209(17) 0.4213(7) -0.1458(13) 0.176(8) Uani 0.795(10) 1 d . . P
H99A H -0.4011 0.4123 -0.0856 0.265 Uiso 0.795(10) 1 calc R U P
H99B H -0.5051 0.4351 -0.1569 0.265 Uiso 0.795(10) 1 calc R U P
H99C H -0.3559 0.4416 -0.1577 0.265 Uiso 0.795(10) 1 calc R U P
C997 C -0.4220(15) 0.3859(5) -0.1982(10) 0.130(5) Uani 0.795(10) 1 d . . P
H99D H -0.4940 0.3674 -0.1887 0.156 Uiso 0.795(10) 1 calc R U P
H99E H -0.4421 0.3961 -0.2583 0.156 Uiso 0.795(10) 1 calc R U P
C998 C -0.3034(16) 0.3334(7) -0.2500(11) 0.227(13) Uani 0.795(10) 1 d D . P
H99F H -0.2685 0.3482 -0.2961 0.272 Uiso 0.795(10) 1 calc R U P
H99G H -0.3870 0.3209 -0.2760 0.272 Uiso 0.795(10) 1 calc R U P
C999 C -0.2119(16) 0.2966(6) -0.2145(13) 0.196(8) Uani 0.795(10) 1 d D . P
H99H H -0.1422 0.2950 -0.2474 0.294 Uiso 0.795(10) 1 calc R U P
H99I H -0.2589 0.2694 -0.2195 0.294 Uiso 0.795(10) 1 calc R U P
H99J H -0.1766 0.3022 -0.1539 0.294 Uiso 0.795(10) 1 calc R U P

loop_
_atom_site_aniso_label
_atom_site_aniso_U_11
_atom_site_aniso_U_22
_atom_site_aniso_U_33
_atom_site_aniso_U_23
_atom_site_aniso_U_13
_atom_site_aniso_U_12
Br1 0.0539(3) 0.0481(3) 0.0579(3) 0.0011(2) 0.0162(2) 0.0032(2)
Br2 0.0527(3) 0.0482(3) 0.0564(3) 0.0025(2) 0.0064(2) 0.0045(2)
Ni1 0.0478(4) 0.0445(4) 0.0440(4) -0.0004(3) 0.0093(3) -0.0048(3)
Ni2 0.0462(4) 0.0430(4) 0.0421(4) 0.0015(3) 0.0076(3) -0.0033(3)
P1 0.1027(14) 0.0853(12) 0.0647(10) 0.0058(8) -0.0080(9) -0.0105(10)
F1 0.206(6) 0.126(4) 0.077(3) 0.007(3) -0.031(3) -0.048(4)
F2 0.091(3) 0.098(3) 0.074(2) -0.002(2) -0.006(2) -0.012(2)
F3 0.139(4) 0.152(5) 0.098(3) 0.055(3) -0.010(3) -0.025(4)
F4 0.205(7) 0.104(4) 0.128(4) -0.018(3) 0.037(4) 0.005(4)
F5 0.119(3) 0.123(3) 0.062(2) 0.015(2) 0.004(2) -0.026(3)
F6 0.121(4) 0.105(3) 0.151(5) -0.010(3) 0.015(3) -0.002(3)
O999 0.118(8) 0.195(11) 0.232(13) -0.022(10) 0.049(8) 0.020(8)
N1 0.045(2) 0.0425(19) 0.052(2) -0.0058(16) 0.0087(18) -0.0004(16)
N2 0.043(2) 0.0408(19) 0.046(2) -0.0029(15) 0.0065(17) 0.0002(15)
N3 0.059(3) 0.048(2) 0.047(2) -0.0017(18) 0.007(2) -0.0044(18)
N4 0.059(3) 0.053(2) 0.053(3) -0.0038(19) 0.005(2) -0.0111(19)
N11 0.044(2) 0.0393(18) 0.048(2) -0.0001(15) 0.0100(17) -0.0020(15)
N17 0.043(2) 0.0395(18) 0.0421(19) 0.0018(15) 0.0063(16) 0.0034(15)
C1 0.075(4) 0.050(3) 0.054(3) 0.007(2) 0.012(3) -0.001(2)
C2 0.142(7) 0.109(6) 0.083(5) 0.037(4) 0.057(5) 0.003(5)
C3 0.083(4) 0.074(4) 0.053(3) 0.000(3) 0.019(3) 0.007(3)
C4 0.230(13) 0.175(10) 0.066(5) 0.022(6) 0.061(7) 0.055(10)
C7 0.045(2) 0.042(2) 0.054(3) -0.0017(19) 0.013(2) 0.0013(19)
C8 0.049(3) 0.046(2) 0.045(2) -0.0033(19) 0.006(2) 0.002(2)
C11 0.045(2) 0.038(2) 0.056(3) 0.0016(19) 0.010(2) -0.0005(19)
C12 0.050(3) 0.046(2) 0.060(3) 0.008(2) 0.013(2) -0.002(2)
C13 0.051(3) 0.054(3) 0.058(3) 0.019(2) 0.014(2) 0.004(2)
C14 0.043(2) 0.055(3) 0.048(3) 0.008(2) 0.010(2) 0.005(2)
C15 0.052(3) 0.059(3) 0.048(3) 0.011(2) 0.013(2) 0.010(2)
C16 0.051(3) 0.061(3) 0.045(2) 0.003(2) 0.007(2) 0.009(2)
C17 0.048(3) 0.046(2) 0.045(2) -0.0012(19) 0.011(2) 0.007(2)
C18 0.046(2) 0.043(2) 0.045(2) 0.0045(18) 0.011(2) 0.0028(19)
C21 0.051(3) 0.050(3) 0.052(3) -0.012(2) 0.014(2) -0.013(2)
C22 0.056(3) 0.055(3) 0.063(3) -0.017(2) 0.017(3) -0.012(2)
C23 0.078(4) 0.071(3) 0.059(3) -0.027(3) 0.029(3) -0.020(3)
C24 0.072(4) 0.091(4) 0.058(3) -0.019(3) 0.007(3) -0.021(3)
C25 0.065(3) 0.071(3) 0.054(3) -0.006(3) 0.006(3) -0.006(3)
C26 0.055(3) 0.059(3) 0.051(3) -0.001(2) 0.015(2) -0.007(2)
C31 0.047(2) 0.047(2) 0.044(2) -0.0074(19) 0.007(2) -0.010(2)
C32 0.048(3) 0.053(3) 0.047(2) -0.008(2) 0.010(2) -0.009(2)
C33 0.047(3) 0.074(4) 0.069(3) -0.008(3) 0.008(3) -0.009(3)
C34 0.065(4) 0.071(4) 0.070(4) 0.004(3) 0.014(3) -0.017(3)
C35 0.073(4) 0.049(3) 0.075(4) 0.003(3) 0.007(3) -0.010(3)
C36 0.052(3) 0.044(2) 0.061(3) -0.005(2) 0.008(2) -0.003(2)
C71 0.056(3) 0.053(3) 0.072(3) -0.005(2) 0.011(3) -0.015(2)
C81 0.058(3) 0.060(3) 0.053(3) -0.007(2) 0.006(2) -0.001(2)
C221 0.081(5) 0.064(4) 0.135(7) -0.002(4) 0.025(5) 0.003(3)
C222 0.056(3) 0.060(3) 0.085(4) -0.023(3) 0.018(3) -0.003(3)
C223 0.065(4) 0.090(5) 0.119(6) -0.015(4) 0.034(4) -0.009(3)
C261 0.070(4) 0.086(4) 0.073(4) -0.002(3) 0.015(3) 0.007(3)
C262 0.060(3) 0.078(4) 0.047(3) -0.004(2) 0.005(2) 0.012(3)
C263 0.082(4) 0.072(4) 0.083(4) -0.010(3) 0.012(4) 0.001(3)
C321 0.075(4) 0.067(3) 0.075(4) -0.016(3) 0.002(3) 0.008(3)
C322 0.049(3) 0.059(3) 0.052(3) -0.001(2) 0.013(2) 0.003(2)
C323 0.073(4) 0.089(4) 0.067(4) -0.006(3) -0.009(3) 0.018(3)
C361 0.090(5) 0.086(5) 0.088(5) 0.000(4) 0.000(4) 0.033(4)
C362 0.055(3) 0.048(3) 0.087(4) 0.001(3) 0.011(3) 0.001(2)
C363 0.071(4) 0.067(4) 0.094(5) -0.004(3) 0.023(3) 0.009(3)
C996 0.142(14) 0.196(18) 0.200(19) 0.086(15) 0.053(13) 0.033(13)
C997 0.119(11) 0.120(10) 0.146(12) 0.011(9) 0.010(9) 0.019(9)
C998 0.146(14) 0.36(3) 0.141(13) -0.123(17) -0.067(11) 0.129(18)
C999 0.137(14) 0.23(2) 0.23(2) 0.023(17) 0.076(14) -0.038(14)

loop_
_atom_type_symbol
_atom_type_description
_atom_type_scat_dispersion_real
_atom_type_scat_dispersion_imag
_atom_type_scat_source
C C 0.0181 0.0091 'International Tables Vol C Tables 4.2.6.8 and 6.1.1.4'
H H 0.0000 0.0000 'International Tables Vol C Tables 4.2.6.8 and 6.1.1.4'
N N 0.0311 0.0180 'International Tables Vol C Tables 4.2.6.8 and 6.1.1.4'
F F 0.0727 0.0534 'International Tables Vol C Tables 4.2.6.8 and 6.1.1.4'
P P 0.2955 0.4335 'International Tables Vol C Tables 4.2.6.8 and 6.1.1.4'
Ni Ni -3.0029 0.5091 'International Tables Vol C Tables 4.2.6.8 and 6.1.1.4'
Br Br -0.6763 1.2805 'International Tables Vol C Tables 4.2.6.8 and 6.1.1.4'
O O 0.0492 0.0322 'International Tables Vol C Tables 4.2.6.8 and 6.1.1.4'

loop_
_geom_angle_atom_site_label_1
_geom_angle_atom_site_label_2
_geom_angle_atom_site_label_3
_geom_angle
Ni1 Br1 Ni2 60.68(3)
Ni1 Br2 Ni2 60.12(3)
N4 Ni1 N11 172.00(16)
N4 Ni1 N1 93.44(16)
N11 Ni1 N1 78.69(15)
N4 Ni1 Br1 94.46(13)
N11 Ni1 Br1 90.59(11)
N1 Ni1 Br1 118.42(11)
N4 Ni1 Br2 93.03(13)
N11 Ni1 Br2 89.84(11)
N1 Ni1 Br2 120.72(11)
Br1 Ni1 Br2 119.67(3)
N4 Ni1 Ni2 101.17(12)
N11 Ni1 Ni2 86.74(11)
N1 Ni1 Ni2 165.36(12)
Br1 Ni1 Ni2 59.82(3)
Br2 Ni1 Ni2 59.99(3)
N3 Ni2 N17 173.70(16)
N3 Ni2 N2 95.21(16)
N17 Ni2 N2 78.53(15)
N3 Ni2 Br1 91.70(12)
N17 Ni2 Br1 92.22(10)
N2 Ni2 Br1 121.17(11)
N3 Ni2 Br2 93.86(13)
N17 Ni2 Br2 88.52(10)
N2 Ni2 Br2 118.42(11)
Br1 Ni2 Br2 119.25(3)
N3 Ni2 Ni1 99.17(12)
N17 Ni2 Ni1 87.07(11)
N2 Ni2 Ni1 165.59(12)
Br1 Ni2 Ni1 59.50(3)
Br2 Ni2 Ni1 59.88(3)
F1 P1 F2 171.0(4)
F1 P1 F6 94.1(4)
F2 P1 F6 94.7(3)
F1 P1 F3 90.0(3)
F2 P1 F3 88.2(3)
F6 P1 F3 87.6(3)
F1 P1 F5 91.1(3)
F2 P1 F5 91.0(2)
F6 P1 F5 90.4(3)
F3 P1 F5 177.8(3)
F1 P1 F4 83.8(4)
F2 P1 F4 87.4(3)
F6 P1 F4 177.1(3)
F3 P1 F4 90.5(3)
F5 P1 F4 91.6(3)
C997 O999 C998 124.0(15)
C7 N1 C21 120.1(4)
C7 N1 Ni1 116.3(3)
C21 N1 Ni1 123.6(3)
C8 N2 C31 122.5(4)
C8 N2 Ni2 116.3(3)
C31 N2 Ni2 121.1(3)
C1 N3 Ni2 178.7(4)
C3 N4 Ni1 173.8(5)
C11 N11 C18 119.6(4)
C11 N11 Ni1 115.9(3)
C18 N11 Ni1 124.5(3)
C17 N17 C18 119.4(4)
C17 N17 Ni2 116.1(3)
C18 N17 Ni2 124.5(3)
N3 C1 C2 179.8(8)
C1 C2 H2A 109.5
C1 C2 H2B 109.5
H2A C2 H2B 109.5
C1 C2 H2C 109.5
H2A C2 H2C 109.5
H2B C2 H2C 109.5
N4 C3 C4 177.3(9)
C3 C4 H4A 109.5
C3 C4 H4B 109.5
H4A C4 H4B 109.5
C3 C4 H4C 109.5
H4A C4 H4C 109.5
H4B C4 H4C 109.5
N1 C7 C11 115.1(4)
N1 C7 C71 125.3(5)
C11 C7 C71 119.6(4)
N2 C8 C81 125.4(5)
N2 C8 C17 114.8(4)
C81 C8 C17 119.8(4)
N11 C11 C12 121.9(4)
N11 C11 C7 113.9(4)
C12 C11 C7 124.2(4)
C13 C12 C11 119.4(5)
C13 C12 H12 120.3
C11 C12 H12 120.3
C12 C13 C14 120.2(5)
C12 C13 H13 119.9
C14 C13 H13 119.9
C13 C14 C15 125.0(5)
C13 C14 C18 117.3(4)
C15 C14 C18 117.7(4)
C16 C15 C14 119.5(5)
C16 C15 H15 120.3
C14 C15 H15 120.3
C15 C16 C17 119.3(5)
C15 C16 H16 120.3
C17 C16 H16 120.3
N17 C17 C16 122.6(4)
N17 C17 C8 114.2(4)
C16 C17 C8 123.2(4)
N17 C18 N11 117.1(4)
N17 C18 C14 121.4(4)
N11 C18 C14 121.5(4)
C26 C21 C22 122.5(5)
C26 C21 N1 119.5(4)
C22 C21 N1 117.8(5)
C21 C22 C23 117.5(5)
C21 C22 C222 122.9(5)
C23 C22 C222 119.6(5)
C24 C23 C22 120.8(5)
C24 C23 H23 119.6
C22 C23 H23 119.6
C25 C24 C23 120.4(5)
C25 C24 H24 119.8
C23 C24 H24 119.8
C24 C25 C26 121.4(6)
C24 C25 H25 119.3
C26 C25 H25 119.3
C21 C26 C25 117.3(5)
C21 C26 C262 122.6(5)
C25 C26 C262 120.1(5)
C36 C31 C32 122.3(4)
C36 C31 N2 118.0(4)
C32 C31 N2 119.4(4)
C31 C32 C33 117.9(5)
C31 C32 C322 122.9(4)
C33 C32 C322 119.1(5)
C34 C33 C32 120.5(5)
C34 C33 H33 119.7
C32 C33 H33 119.7
C33 C34 C35 120.4(5)
C33 C34 H34 119.8
C35 C34 H34 119.8
C34 C35 C36 120.9(5)
C34 C35 H35 119.6
C36 C35 H35 119.6
C35 C36 C31 118.0(5)
C35 C36 C362 120.8(5)
C31 C36 C362 121.2(5)
C7 C71 H71A 109.5
C7 C71 H71B 109.5
H71A C71 H71B 109.5
C7 C71 H71C 109.5
H71A C71 H71C 109.5
H71B C71 H71C 109.5
C8 C81 H81A 109.5
C8 C81 H81B 109.5
H81A C81 H81B 109.5
C8 C81 H81C 109.5
H81A C81 H81C 109.5
H81B C81 H81C 109.5
C222 C221 H22A 109.5
C222 C221 H22B 109.5
H22A C221 H22B 109.5
C222 C221 H22C 109.5
H22A C221 H22C 109.5
H22B C221 H22C 109.5
C22 C222 C221 110.6(5)
C22 C222 C223 112.5(6)
C221 C222 C223 110.6(5)
C22 C222 H222 107.7
C221 C222 H222 107.7
C223 C222 H222 107.7
C222 C223 H22D 109.5
C222 C223 H22E 109.5
H22D C223 H22E 109.5
C222 C223 H22F 109.5
H22D C223 H22F 109.5
H22E C223 H22F 109.5
C262 C261 H26A 109.5
C262 C261 H26B 109.5
H26A C261 H26B 109.5
C262 C261 H26C 109.5
H26A C261 H26C 109.5
H26B C261 H26C 109.5
C26 C262 C263 110.6(5)
C26 C262 C261 113.0(5)
C263 C262 C261 110.5(5)
C26 C262 H262 107.5
C263 C262 H262 107.5
C261 C262 H262 107.5
C262 C263 H26D 109.5
C262 C263 H26E 109.5
H26D C263 H26E 109.5
C262 C263 H26F 109.5
H26D C263 H26F 109.5
H26E C263 H26F 109.5
C322 C321 H32A 109.5
C322 C321 H32B 109.5
H32A C321 H32B 109.5
C322 C321 H32C 109.5
H32A C321 H32C 109.5
H32B C321 H32C 109.5
C321 C322 C32 111.5(4)
C321 C322 C323 110.3(5)
C32 C322 C323 112.4(5)
C321 C322 H322 107.5
C32 C322 H322 107.5
C323 C322 H322 107.5
C322 C323 H32D 109.5
C322 C323 H32E 109.5
H32D C323 H32E 109.5
C322 C323 H32F 109.5
H32D C323 H32F 109.5
H32E C323 H32F 109.5
C362 C361 H36A 109.5
C362 C361 H36B 109.5
H36A C361 H36B 109.5
C362 C361 H36C 109.5
H36A C361 H36C 109.5
H36B C361 H36C 109.5
C361 C362 C36 113.3(5)
C361 C362 C363 110.5(5)
C36 C362 C363 110.1(5)
C361 C362 H362 107.6
C36 C362 H362 107.6
C363 C362 H362 107.6
C362 C363 H36D 109.5
C362 C363 H36E 109.5
H36D C363 H36E 109.5
C362 C363 H36F 109.5
H36D C363 H36F 109.5
H36E C363 H36F 109.5
C997 C996 H99A 109.5
C997 C996 H99B 109.5
H99A C996 H99B 109.5
C997 C996 H99C 109.5
H99A C996 H99C 109.5
H99B C996 H99C 109.5
O999 C997 C996 119.8(16)
O999 C997 H99D 107.4
C996 C997 H99D 107.4
O999 C997 H99E 107.4
C996 C997 H99E 107.4
H99D C997 H99E 106.9
O999 C998 C999 114.1(14)
O999 C998 H99F 108.7
C999 C998 H99F 108.7
O999 C998 H99G 108.7
C999 C998 H99G 108.7
H99F C998 H99G 107.6
C998 C999 H99H 109.5
C998 C999 H99I 109.5
H99H C999 H99I 109.5
C998 C999 H99J 109.5
H99H C999 H99J 109.5
H99I C999 H99J 109.5

loop_
_geom_bond_atom_site_label_1
_geom_bond_atom_site_label_2
_geom_bond_distance
Br1 Ni1 2.4953(9)
Br1 Ni2 2.5034(9)
Br2 Ni1 2.5189(9)
Br2 Ni2 2.5216(9)
Ni1 N4 2.007(5)
Ni1 N11 2.027(4)
Ni1 N1 2.039(4)
Ni1 Ni2 2.5250(11)
Ni2 N3 2.012(4)
Ni2 N17 2.021(4)
Ni2 N2 2.052(4)
P1 F1 1.532(5)
P1 F2 1.563(4)
P1 F6 1.580(6)
P1 F3 1.588(5)
P1 F5 1.593(4)
P1 F4 1.617(6)
O999 C997 1.287(16)
O999 C998 1.321(17)
N1 C7 1.294(6)
N1 C21 1.451(6)
N2 C8 1.288(6)
N2 C31 1.438(6)
N3 C1 1.126(6)
N4 C3 1.104(7)
N11 C11 1.333(6)
N11 C18 1.354(6)
N17 C17 1.330(6)
N17 C18 1.350(6)
C1 C2 1.448(8)
C2 H2A 0.9800
C2 H2B 0.9800
C2 H2C 0.9800
C3 C4 1.463(10)
C4 H4A 0.9800
C4 H4B 0.9800
C4 H4C 0.9800
C7 C11 1.487(7)
C7 C71 1.491(7)
C8 C81 1.490(7)
C8 C17 1.493(7)
C11 C12 1.408(7)
C12 C13 1.353(7)
C12 H12 0.9500
C13 C14 1.411(7)
C13 H13 0.9500
C14 C15 1.419(7)
C14 C18 1.420(7)
C15 C16 1.356(7)
C15 H15 0.9500
C16 C17 1.405(7)
C16 H16 0.9500
C21 C26 1.392(7)
C21 C22 1.393(7)
C22 C23 1.402(8)
C22 C222 1.514(8)
C23 C24 1.378(9)
C23 H23 0.9500
C24 C25 1.361(9)
C24 H24 0.9500
C25 C26 1.404(7)
C25 H25 0.9500
C26 C262 1.508(7)
C31 C36 1.393(7)
C31 C32 1.395(7)
C32 C33 1.395(7)
C32 C322 1.524(7)
C33 C34 1.382(8)
C33 H33 0.9500
C34 C35 1.383(9)
C34 H34 0.9500
C35 C36 1.386(8)
C35 H35 0.9500
C36 C362 1.525(7)
C71 H71A 0.9800
C71 H71B 0.9800
C71 H71C 0.9800
C81 H81A 0.9800
C81 H81B 0.9800
C81 H81C 0.9800
C221 C222 1.525(9)
C221 H22A 0.9800
C221 H22B 0.9800
C221 H22C 0.9800
C222 C223 1.532(9)
C222 H222 1.0000
C223 H22D 0.9800
C223 H22E 0.9800
C223 H22F 0.9800
C261 C262 1.526(8)
C261 H26A 0.9800
C261 H26B 0.9800
C261 H26C 0.9800
C262 C263 1.522(9)
C262 H262 1.0000
C263 H26D 0.9800
C263 H26E 0.9800
C263 H26F 0.9800
C321 C322 1.512(7)
C321 H32A 0.9800
C321 H32B 0.9800
C321 H32C 0.9800
C322 C323 1.527(7)
C322 H322 1.0000
C323 H32D 0.9800
C323 H32E 0.9800
C323 H32F 0.9800
C361 C362 1.524(8)
C361 H36A 0.9800
C361 H36B 0.9800
C361 H36C 0.9800
C362 C363 1.529(8)
C362 H362 1.0000
C363 H36D 0.9800
C363 H36E 0.9800
C363 H36F 0.9800
C996 C997 1.38(2)
C996 H99A 0.9800
C996 H99B 0.9800
C996 H99C 0.9800
C997 H99D 0.9900
C997 H99E 0.9900
C998 C999 1.542(16)
C998 H99F 0.9900
C998 H99G 0.9900
C999 H99H 0.9800
C999 H99I 0.9800
C999 H99J 0.9800

loop_
_geom_torsion_atom_site_label_1
_geom_torsion_atom_site_label_2
_geom_torsion_atom_site_label_3
_geom_torsion_atom_site_label_4
_geom_torsion
C21 N1 C7 C11 -179.9(4)
Ni1 N1 C7 C11 -1.9(5)
C21 N1 C7 C71 -1.7(7)
Ni1 N1 C7 C71 176.3(4)
C31 N2 C8 C81 3.1(7)
Ni2 N2 C8 C81 -179.6(4)
C31 N2 C8 C17 -175.7(4)
Ni2 N2 C8 C17 1.6(5)
C18 N11 C11 C12 -1.8(7)
Ni1 N11 C11 C12 179.0(4)
C18 N11 C11 C7 177.7(4)
Ni1 N11 C11 C7 -1.4(5)
N1 C7 C11 N11 2.2(6)
C71 C7 C11 N11 -176.1(4)
N1 C7 C11 C12 -178.3(4)
C71 C7 C11 C12 3.4(7)
N11 C11 C12 C13 3.7(7)
C7 C11 C12 C13 -175.7(5)
C11 C12 C13 C14 -2.1(7)
C12 C13 C14 C15 177.1(5)
C12 C13 C14 C18 -1.2(7)
C13 C14 C15 C16 177.6(5)
C18 C14 C15 C16 -4.2(7)
C14 C15 C16 C17 1.5(7)
C18 N17 C17 C16 -1.2(7)
Ni2 N17 C17 C16 176.9(4)
C18 N17 C17 C8 179.0(4)
Ni2 N17 C17 C8 -2.9(5)
C15 C16 C17 N17 1.3(7)
C15 C16 C17 C8 -178.9(4)
N2 C8 C17 N17 0.8(6)
C81 C8 C17 N17 -178.0(4)
N2 C8 C17 C16 -178.9(4)
C81 C8 C17 C16 2.2(7)
C17 N17 C18 N11 177.9(4)
Ni2 N17 C18 N11 0.0(6)
C17 N17 C18 C14 -1.8(6)
Ni2 N17 C18 C14 -179.7(3)
C11 N11 C18 N17 178.6(4)
Ni1 N11 C18 N17 -2.3(6)
C11 N11 C18 C14 -1.6(7)
Ni1 N11 C18 C14 177.4(3)
C13 C14 C18 N17 -177.2(4)
C15 C14 C18 N17 4.5(7)
C13 C14 C18 N11 3.1(7)
C15 C14 C18 N11 -175.2(4)
C7 N1 C21 C26 83.9(6)
Ni1 N1 C21 C26 -93.9(5)
C7 N1 C21 C22 -100.5(5)
Ni1 N1 C21 C22 81.6(5)
C26 C21 C22 C23 -3.4(8)
N1 C21 C22 C23 -178.8(5)
C26 C21 C22 C222 177.4(5)
N1 C21 C22 C222 2.0(7)
C21 C22 C23 C24 1.9(8)
C222 C22 C23 C24 -178.9(6)
C22 C23 C24 C25 0.5(9)
C23 C24 C25 C26 -1.5(10)
C22 C21 C26 C25 2.5(8)
N1 C21 C26 C25 177.8(5)
C22 C21 C26 C262 -177.7(5)
N1 C21 C26 C262 -2.3(7)
C24 C25 C26 C21 0.0(8)
C24 C25 C26 C262 -179.8(6)
C8 N2 C31 C36 -106.6(5)
Ni2 N2 C31 C36 76.3(5)
C8 N2 C31 C32 80.0(6)
Ni2 N2 C31 C32 -97.1(4)
C36 C31 C32 C33 -1.9(7)
N2 C31 C32 C33 171.2(4)
C36 C31 C32 C322 -179.8(4)
N2 C31 C32 C322 -6.7(7)
C31 C32 C33 C34 0.4(8)
C322 C32 C33 C34 178.3(5)
C32 C33 C34 C35 0.9(9)
C33 C34 C35 C36 -0.7(9)
C34 C35 C36 C31 -0.7(8)
C34 C35 C36 C362 177.9(5)
C32 C31 C36 C35 2.1(7)
N2 C31 C36 C35 -171.1(4)
C32 C31 C36 C362 -176.6(5)
N2 C31 C36 C362 10.2(7)
C21 C22 C222 C221 110.1(6)
C23 C22 C222 C221 -69.1(7)
C21 C22 C222 C223 -125.7(6)
C23 C22 C222 C223 55.1(7)
C21 C26 C262 C263 106.2(6)
C25 C26 C262 C263 -74.0(7)
C21 C26 C262 C261 -129.4(5)
C25 C26 C262 C261 50.4(7)
C31 C32 C322 C321 108.8(6)
C33 C32 C322 C321 -69.0(6)
C31 C32 C322 C323 -126.8(5)
C33 C32 C322 C323 55.4(6)
C35 C36 C362 C361 38.0(7)
C31 C36 C362 C361 -143.4(5)
C35 C36 C362 C363 -86.3(6)
C31 C36 C362 C363 92.3(6)
C998 O999 C997 C996 -165(2)
C997 O999 C998 C999 -155.6(16)
